data_1529078
loop_
_publ_author_name
'Sanna, Elena'
'Escudero-Ad\'an, Eduardo C.'
'Bauz\'a, Antonio'
'Ballester, Pablo'
'Frontera, Antonio'
'Rotger, Carmen'
'Costa, Antonio'

_publ_section_title
;
 A crystalline sponge based on dispersive forces suitable for X-ray
 structure determination of included molecular guests
;
_journal_issue 10
_journal_name_full 'Chem. Sci.'
_journal_page_first 5466
_journal_paper_doi 10.1039/C5SC01838B
_journal_volume 6
_journal_year 2015
_chemical_formula_sum 'C65.36 H70.72 N4 O2.68'
_chemical_formula_weight 955.18
_chemical_name_systematic
;
 ?
;
_space_group_IT_number 15
_space_group_name_Hall '-C 2yc'
_symmetry_cell_setting monoclinic
_symmetry_space_group_name_Hall '-C 2yc'
_symmetry_space_group_name_H-M 'C 1 2/c 1'
_atom_sites_solution_hydrogens geom
_audit_creation_method SHELXL-2014
_audit_update_record
;
2015-06-23 deposited with the CCDC.
2015-07-14 downloaded from the CCDC.
;
_cell_angle_alpha 90
_cell_angle_beta 97.862(11)
_cell_angle_gamma 90
_cell_formula_units_Z 4
_cell_length_a 34.794(16)
_cell_length_b 5.836(3)
_cell_length_c 28.131(14)
_cell_measurement_temperature 100(2)
_cell_volume 5659(5)
_computing_cell_refinement 'CrystalClear-SM Expert 2.1 b29 (Rigaku, 2013)'
_computing_data_collection 'CrystalClear-SM Expert 2.1 b29 (Rigaku, 2013)'
_computing_data_reduction 'CrystalClear-SM Expert 2.1 b29 (Rigaku, 2013)'
_computing_molecular_graphics 'SHELXL-2014 (Sheldrick, 2014)'
_computing_publication_material 'SHELXL-2014 (Sheldrick, 2014)'
_computing_structure_refinement 'SHELXL-2014 (Sheldrick, 2014)'
_computing_structure_solution Sir2011
_diffrn_ambient_temperature 100(2)
_diffrn_detector_area_resol_mean 5.8140
_diffrn_detector_type 'PILATUS 200K'
_diffrn_measured_fraction_theta_full 0.988
_diffrn_measured_fraction_theta_max 0.906
_diffrn_measurement_device_type '1/4chi goniometer'
_diffrn_measurement_method
;
 Fullsphere data collection, phi and omega scans
;
_diffrn_measurement_specimen_support 'magnetic support with MicroMount'
_diffrn_radiation_monochromator 'Confocal Max Flux optic'
_diffrn_radiation_type MoK\a
_diffrn_radiation_wavelength 0.7107
_diffrn_reflns_av_R_equivalents 0.0434
_diffrn_reflns_av_unetI/netI 0.0427
_diffrn_reflns_Laue_measured_fraction_full 0.988
_diffrn_reflns_Laue_measured_fraction_max 0.906
_diffrn_reflns_limit_h_max 54
_diffrn_reflns_limit_h_min -54
_diffrn_reflns_limit_k_max 9
_diffrn_reflns_limit_k_min -9
_diffrn_reflns_limit_l_max 44
_diffrn_reflns_limit_l_min -41
_diffrn_reflns_number 35400
_diffrn_reflns_point_group_measured_fraction_full 0.988
_diffrn_reflns_point_group_measured_fraction_max 0.906
_diffrn_reflns_theta_full 25.242
_diffrn_reflns_theta_max 34.294
_diffrn_reflns_theta_min 2.364
_diffrn_source 'Microfocus rotating anode X-ray tube'
_diffrn_source_current 24
_diffrn_source_power 50
_diffrn_source_size '0.2 mm x 0.2 mm fine focus'
_diffrn_source_type 'Rigaku MicroMax-007HF'
_exptl_absorpt_coefficient_mu 0.068
_exptl_absorpt_correction_T_max 0.993
_exptl_absorpt_correction_T_min 0.764
_exptl_absorpt_correction_type multi-scan
_exptl_absorpt_process_details
; 
 CrystalClear-SM Expert 2.1 b29 (Rigaku, 2013)
;
_exptl_crystal_colour Colorless
_exptl_crystal_density_diffrn 1.121
_exptl_crystal_description Block
_exptl_crystal_F_000 2049
_exptl_crystal_size_max 0.40
_exptl_crystal_size_mid 0.20
_exptl_crystal_size_min 0.10
_refine_diff_density_max 0.652
_refine_diff_density_min -0.414
_refine_diff_density_rms 0.067
_refine_ls_extinction_method none
_refine_ls_goodness_of_fit_ref 1.035
_refine_ls_hydrogen_treatment constr
_refine_ls_matrix_type full
_refine_ls_number_parameters 512
_refine_ls_number_reflns 10696
_refine_ls_number_restraints 197
_refine_ls_restrained_S_all 1.050
_refine_ls_R_factor_all 0.0931
_refine_ls_R_factor_gt 0.0597
_refine_ls_shift/su_max 0.000
_refine_ls_shift/su_mean 0.000
_refine_ls_structure_factor_coef Fsqd
_refine_ls_weighting_details 'w=1/[\s^2^(Fo^2^)+(0.1022P)^2^+5.0228P] where P=(Fo^2^+2Fc^2^)/3'
_refine_ls_weighting_scheme calc
_refine_ls_wR_factor_gt 0.1624
_refine_ls_wR_factor_ref 0.1931
_reflns_Friedel_coverage 0.000
_reflns_number_gt 7452
_reflns_number_total 10696
_reflns_threshold_expression 'I > 2\s(I)'
_cod_data_source_file c5sc01838b2.cif
_cod_data_source_block E66_AET
_cod_depositor_comments
;
The following automatic conversions were performed:

'_symmetry_cell_setting' value 'Monoclinic' changed to 'monoclinic'
according to
/usr/data/users/saulius/crontab/automatic-downloads/rss-feeds/RSC/lib/dictionaries/cif_core.dic
dictionary named 'cif_core.dic' version 2.4.2 from 2011-04-26.

'_exptl_absorpt_correction_type' value 'Multi-scan' changed to
'multi-scan' according to
/usr/data/users/saulius/crontab/automatic-downloads/rss-feeds/RSC/lib/dictionaries/cif_core.dic
dictionary named 'cif_core.dic' version 2.4.2 from 2011-04-26.

Automatic conversion script
Id: cif_fix_values 3271 2015-04-21 07:52:19Z andrius 

 Adding full bibliography for 1529078--1529087.cif.
;
_cod_original_sg_symbol_H-M C2/c
_cod_database_code 1529078
_shelx_space_group_comment
;
The symmetry employed for this shelxl refinement is uniquely defined
by the following loop, which should always be used as a source of
symmetry information in preference to the above space-group names.
They are only intended as comments.
;
_shelx_estimated_absorpt_t_min 0.973
_shelx_estimated_absorpt_t_max 0.993
_shelxl_version_number 2014-3

loop_
_space_group_symop_operation_xyz
'x, y, z'
'-x, y, -z+1/2'
'x+1/2, y+1/2, z'
'-x+1/2, y+1/2, -z+1/2'
'-x, -y, -z'
'x, -y, z-1/2'
'-x+1/2, -y+1/2, -z'
'x+1/2, -y+1/2, z-1/2'

loop_
_atom_site_label
_atom_site_type_symbol
_atom_site_fract_x
_atom_site_fract_y
_atom_site_fract_z
_atom_site_U_iso_or_equiv
_atom_site_adp_type
_atom_site_occupancy
_atom_site_site_symmetry_order
_atom_site_calc_flag
_atom_site_refinement_flags_posn
_atom_site_refinement_flags_adp
_atom_site_refinement_flags_occupancy
_atom_site_disorder_assembly
_atom_site_disorder_group
C2 C -0.02871(4) 0.2996(3) 0.08193(6) 0.0287(3) Uani 1 1 d . . . . .
H2 H -0.0186 0.4172 0.0639 0.034 Uiso 0.73 1 calc R U P A 1
H2' H -0.0239 0.3033 0.0495 0.034 Uiso 0.27 1 calc R U P B 2
C3 C -0.06638(4) 0.3100(3) 0.09209(6) 0.0275(3) Uani 1 1 d . . . . .
H3 H -0.0827 0.4342 0.0805 0.033 Uiso 0.73 1 calc R U P C 1
H3' H -0.0862 0.3332 0.0658 0.033 Uiso 0.27 1 calc R U P D 2
C1 C -0.00490(5) 0.1041(3) 0.09948(7) 0.0227(3) Uani 0.73 1 d . . P E 1
C4 C -0.08099(5) 0.1316(3) 0.12048(6) 0.0200(3) Uani 0.73 1 d . . P E 1
C5 C -0.05791(6) -0.0566(4) 0.13550(9) 0.0306(4) Uani 0.73 1 d . . P E 1
H5 H -0.0681 -0.1767 0.1529 0.037 Uiso 0.73 1 calc R U P E 1
C6 C -0.02003(6) -0.0691(4) 0.12513(9) 0.0314(4) Uani 0.73 1 d . . P E 1
H6 H -0.0044 -0.1975 0.1357 0.038 Uiso 0.73 1 calc R U P E 1
C7 C 0.03574(5) 0.0897(3) 0.09033(7) 0.0224(3) Uani 0.73 1 d . . P E 1
H7 H 0.0513 -0.0366 0.1025 0.027 Uiso 0.73 1 calc R U P E 1
C30 C 0.12129(5) 0.1396(3) 0.36863(6) 0.0189(3) Uani 0.73 1 d . . P F 1
H30 H 0.1299 0.0315 0.3472 0.023 Uiso 0.73 1 calc R U P F 1
C1' C 0.00022(13) 0.2847(10) 0.11603(17) 0.0229(8) Uani 0.27 1 d . U P E 2
C4' C -0.07675(13) 0.2916(10) 0.13312(17) 0.0227(9) Uani 0.27 1 d . U P E 2
C5' C -0.04708(15) 0.2611(12) 0.17088(18) 0.0306(10) Uani 0.27 1 d . U P E 2
H5' H -0.0530 0.2415 0.2026 0.037 Uiso 0.27 1 calc R U P E 2
C6' C -0.00864(15) 0.2591(12) 0.16235(19) 0.0303(10) Uani 0.27 1 d . U P E 2
H6' H 0.0116 0.2401 0.1883 0.036 Uiso 0.27 1 calc R U P E 2
C7' C 0.04092(13) 0.2598(9) 0.10715(17) 0.0223(8) Uani 0.27 1 d . U P E 2
H7' H 0.0607 0.2517 0.1340 0.027 Uiso 0.27 1 calc R U P E 2
C30' C 0.11788(13) 0.2781(10) 0.35792(17) 0.0215(8) Uani 0.27 1 d . U P F 2
H30' H 0.1229 0.2536 0.3259 0.026 Uiso 0.27 1 calc R U P F 2
C8 C 0.09134(3) 0.2181(2) 0.05799(4) 0.0164(2) Uani 1 1 d . . . . .
C9 C 0.09153(4) 0.0879(2) 0.01017(4) 0.0210(2) Uani 1 1 d . . . . .
H9A H 0.0810 -0.0681 0.0132 0.025 Uiso 1 1 calc R U . . .
H9B H 0.0745 0.1684 -0.0156 0.025 Uiso 1 1 calc R U . . .
C10 C 0.13247(4) 0.0707(3) -0.00357(5) 0.0270(3) Uani 1 1 d . . . . .
H10A H 0.1487 -0.0248 0.0204 0.032 Uiso 1 1 calc R U . . .
H10B H 0.1313 -0.0056 -0.0352 0.032 Uiso 1 1 calc R U . . .
C11 C 0.15121(4) 0.3054(3) -0.00606(5) 0.0315(3) Uani 1 1 d . . . . .
H11A H 0.1374 0.3924 -0.0334 0.038 Uiso 1 1 calc R U . . .
H11B H 0.1785 0.2861 -0.0117 0.038 Uiso 1 1 calc R U . . .
C12 C 0.15023(4) 0.4413(2) 0.04020(6) 0.0276(3) Uani 1 1 d . . . . .
H12A H 0.1673 0.3663 0.0667 0.033 Uiso 1 1 calc R U . . .
H12B H 0.1603 0.5977 0.0362 0.033 Uiso 1 1 calc R U . . .
C13 C 0.10907(4) 0.4567(2) 0.05313(6) 0.0240(3) Uani 1 1 d . . . . .
H13A H 0.0926 0.5441 0.0279 0.029 Uiso 1 1 calc R U . . .
H13B H 0.1096 0.5406 0.0838 0.029 Uiso 1 1 calc R U . . .
C14 C 0.11507(3) 0.0939(2) 0.09774(4) 0.0200(2) Uani 1 1 d . . . . .
C15 C 0.13538(3) 0.0053(2) 0.13083(4) 0.0198(2) Uani 1 1 d . . . . .
C16 C 0.16017(3) -0.0917(2) 0.17096(4) 0.0169(2) Uani 1 1 d . . . . .
C17 C 0.16584(3) 0.0264(2) 0.21479(4) 0.0167(2) Uani 1 1 d . . . . .
H17 H 0.1531 0.1688 0.2177 0.020 Uiso 1 1 calc R U . . .
C18 C 0.19000(3) -0.0630(2) 0.25438(4) 0.0152(2) Uani 1 1 d . . . . .
C19 C 0.20924(3) -0.2714(2) 0.24952(4) 0.0171(2) Uani 1 1 d . . . . .
H19 H 0.2261 -0.3324 0.2759 0.021 Uiso 1 1 calc R U . . .
C20 C 0.20355(4) -0.3886(2) 0.20595(4) 0.0189(2) Uani 1 1 d . . . . .
H20 H 0.2166 -0.5295 0.2028 0.023 Uiso 1 1 calc R U . . .
C21 C 0.17889(3) -0.3016(2) 0.16691(4) 0.0188(2) Uani 1 1 d . . . . .
H21 H 0.1748 -0.3847 0.1376 0.023 Uiso 1 1 calc R U . . .
C22 C 0.19279(3) 0.0566(2) 0.29962(4) 0.0164(2) Uani 1 1 d . . . . .
C23 C 0.19175(3) 0.1595(2) 0.33672(4) 0.0161(2) Uani 1 1 d . . . . .
C24 C 0.18593(3) 0.2898(2) 0.38038(4) 0.01455(19) Uani 1 1 d . . . . .
C25 C 0.19892(4) 0.5401(2) 0.37536(4) 0.0183(2) Uani 1 1 d . . . . .
H25A H 0.1858 0.6035 0.3447 0.022 Uiso 1 1 calc R U . . .
H25B H 0.1908 0.6322 0.4018 0.022 Uiso 1 1 calc R U . . .
C26 C 0.24280(4) 0.5608(2) 0.37648(5) 0.0198(2) Uani 1 1 d . . . . .
H26A H 0.2499 0.7244 0.3744 0.024 Uiso 1 1 calc R U . . .
H26B H 0.2507 0.4805 0.3484 0.024 Uiso 1 1 calc R U . . .
C27 C 0.26439(4) 0.4576(2) 0.42265(5) 0.0218(2) Uani 1 1 d . . . . .
H27A H 0.2927 0.4667 0.4219 0.026 Uiso 1 1 calc R U . . .
H27B H 0.2583 0.5465 0.4506 0.026 Uiso 1 1 calc R U . . .
C28 C 0.25259(3) 0.2073(2) 0.42784(4) 0.0191(2) Uani 1 1 d . . . . .
H28A H 0.2612 0.1159 0.4016 0.023 Uiso 1 1 calc R U . . .
H28B H 0.2657 0.1462 0.4587 0.023 Uiso 1 1 calc R U . . .
C29 C 0.20876(3) 0.1830(2) 0.42617(4) 0.0160(2) Uani 1 1 d . . . . .
H29A H 0.2007 0.2583 0.4548 0.019 Uiso 1 1 calc R U . . .
H29B H 0.2021 0.0184 0.4275 0.019 Uiso 1 1 calc R U . . .
N1 N 0.05071(3) 0.2488(2) 0.06562(4) 0.0224(2) Uani 1 1 d . U . . .
N2 N 0.14495(3) 0.2962(2) 0.38868(4) 0.0187(2) Uani 1 1 d . U . . .
O1S O 0.0713(2) -0.0325(11) 0.2341(2) 0.0445(13) Uani 0.27 1 d D U P G 2
O2S O 0.0675(2) -0.4054(11) 0.2058(2) 0.0543(14) Uani 0.27 1 d D U P G 2
C1S C 0.0793(2) -0.2366(16) 0.2383(4) 0.0415(15) Uani 0.27 1 d D U P G 2
C2S C 0.1045(2) -0.353(2) 0.2771(4) 0.064(3) Uani 0.27 1 d D U P G 2
H2S1 H 0.0974 -0.3046 0.3082 0.095 Uiso 0.27 1 calc R U P G 2
H2S2 H 0.1316 -0.3119 0.2755 0.095 Uiso 0.27 1 calc R U P G 2
H2S3 H 0.1013 -0.5189 0.2736 0.095 Uiso 0.27 1 calc R U P G 2
C3S C 0.0396(2) -0.3407(15) 0.1648(3) 0.0555(16) Uani 0.27 1 d D U P G 2
H3S1 H 0.0417 -0.4497 0.1383 0.067 Uiso 0.27 1 calc R U P G 2
H3S2 H 0.0465 -0.1866 0.1538 0.067 Uiso 0.27 1 calc R U P G 2
C4S C -0.0023(2) -0.3367(18) 0.1749(4) 0.061(2) Uani 0.27 1 d D U P G 2
H4S1 H -0.0082 -0.4814 0.1900 0.092 Uiso 0.27 1 calc R U P G 2
H4S2 H -0.0197 -0.3171 0.1447 0.092 Uiso 0.27 1 calc R U P G 2
H4S3 H -0.0058 -0.2092 0.1966 0.092 Uiso 0.27 1 calc R U P G 2
O1S' O 0.0906(4) -0.381(2) 0.2366(7) 0.105(4) Uani 0.17 1 d D U P H -1
O2S' O 0.0703(5) -0.007(2) 0.2187(5) 0.096(3) Uani 0.17 1 d D U P H -1
C1S' C 0.0665(4) -0.225(2) 0.2343(8) 0.095(4) Uani 0.17 1 d D U P H -1
C2S' C 0.0256(4) -0.251(3) 0.2407(6) 0.082(4) Uani 0.17 1 d D U P H -1
H2S4 H 0.0235 -0.3545 0.2677 0.123 Uiso 0.17 1 calc R U P H -1
H2S5 H 0.0110 -0.3143 0.2114 0.123 Uiso 0.17 1 calc R U P H -1
H2S6 H 0.0149 -0.1007 0.2474 0.123 Uiso 0.17 1 calc R U P H -1
C3S' C 0.0817(6) 0.170(3) 0.2537(6) 0.093(4) Uani 0.17 1 d D U P H -1
H3S3 H 0.1103 0.1621 0.2619 0.112 Uiso 0.17 1 calc R U P H -1
H3S4 H 0.0705 0.1299 0.2831 0.112 Uiso 0.17 1 calc R U P H -1
C4S' C 0.0711(6) 0.416(3) 0.2414(8) 0.093(4) Uani 0.17 1 d D U P H -1
H4S4 H 0.0685 0.4375 0.2066 0.139 Uiso 0.17 1 calc R U P H -1
H4S5 H 0.0915 0.5178 0.2570 0.139 Uiso 0.17 1 calc R U P H -1
H4S6 H 0.0464 0.4534 0.2528 0.139 Uiso 0.17 1 calc R U P H -1
O1T O 0.0973(3) -0.2607(16) 0.2715(3) 0.062(2) Uani 0.23 1 d D U P I -3
O2T O 0.0635(3) -0.3062(13) 0.1966(3) 0.0621(18) Uani 0.23 1 d D U P I -3
C1T C 0.0734(4) -0.187(2) 0.2382(5) 0.054(2) Uani 0.23 1 d D U P I -3
C2T C 0.0530(4) 0.0325(17) 0.2346(4) 0.057(2) Uani 0.23 1 d D U P I -3
H2T1 H 0.0376 0.0468 0.2611 0.086 Uiso 0.23 1 calc R U P I -3
H2T2 H 0.0358 0.0403 0.2040 0.086 Uiso 0.23 1 calc R U P I -3
H2T3 H 0.0719 0.1576 0.2363 0.086 Uiso 0.23 1 calc R U P I -3
C3T C 0.0788(4) -0.5386(18) 0.1968(4) 0.073(2) Uani 0.23 1 d D U P I -3
H3T1 H 0.1067 -0.5331 0.2099 0.087 Uiso 0.23 1 calc R U P I -3
H3T2 H 0.0770 -0.5920 0.1632 0.087 Uiso 0.23 1 calc R U P I -3
C4T C 0.0594(5) -0.716(2) 0.2252(5) 0.085(3) Uani 0.23 1 d D U P I -3
H4T1 H 0.0566 -0.6536 0.2569 0.128 Uiso 0.23 1 calc R U P I -3
H4T2 H 0.0753 -0.8547 0.2289 0.128 Uiso 0.23 1 calc R U P I -3
H4T3 H 0.0337 -0.7529 0.2080 0.128 Uiso 0.23 1 calc R U P I -3

loop_
_atom_site_aniso_label
_atom_site_aniso_U_11
_atom_site_aniso_U_22
_atom_site_aniso_U_33
_atom_site_aniso_U_23
_atom_site_aniso_U_13
_atom_site_aniso_U_12
C2 0.0186(5) 0.0364(8) 0.0318(7) 0.0023(6) 0.0058(5) 0.0006(5)
C3 0.0169(5) 0.0322(7) 0.0339(7) 0.0022(6) 0.0051(5) 0.0014(5)
C1 0.0154(6) 0.0265(8) 0.0262(8) 0.0049(7) 0.0033(6) 0.0018(6)
C4 0.0151(6) 0.0249(8) 0.0199(7) 0.0035(6) 0.0018(5) 0.0010(6)
C5 0.0223(8) 0.0304(10) 0.0414(11) 0.0148(9) 0.0119(8) 0.0058(7)
C6 0.0220(8) 0.0286(9) 0.0452(12) 0.0150(9) 0.0105(8) 0.0070(7)
C7 0.0164(6) 0.0254(8) 0.0255(8) 0.0036(7) 0.0030(6) 0.0029(6)
C30 0.0173(6) 0.0227(8) 0.0166(7) -0.0028(6) 0.0020(5) 0.0000(6)
C1' 0.0153(15) 0.037(2) 0.0156(16) 0.0039(17) -0.0001(13) 0.0038(16)
C4' 0.0150(15) 0.039(2) 0.0138(16) 0.0058(18) 0.0001(13) -0.0008(17)
C5' 0.0186(16) 0.058(3) 0.0152(17) 0.0070(19) 0.0010(14) 0.0008(19)
C6' 0.0178(15) 0.056(3) 0.0160(17) 0.0059(19) 0.0001(14) 0.0020(19)
C7' 0.0152(15) 0.035(2) 0.0154(16) 0.0022(16) -0.0013(13) 0.0004(15)
C30' 0.0191(17) 0.034(2) 0.0118(16) -0.0045(17) 0.0027(13) -0.0001(17)
C8 0.0155(4) 0.0229(5) 0.0102(4) 0.0011(4) -0.0005(3) 0.0009(4)
C9 0.0224(5) 0.0256(6) 0.0133(5) -0.0031(4) -0.0044(4) 0.0028(4)
C10 0.0258(6) 0.0405(8) 0.0138(5) -0.0084(5) -0.0011(4) 0.0089(6)
C11 0.0258(6) 0.0498(9) 0.0203(6) 0.0158(6) 0.0087(5) 0.0092(6)
C12 0.0219(5) 0.0212(6) 0.0403(8) 0.0055(6) 0.0068(5) -0.0014(5)
C13 0.0210(5) 0.0190(5) 0.0318(7) -0.0030(5) 0.0028(5) 0.0014(4)
C14 0.0172(5) 0.0323(6) 0.0102(4) 0.0019(4) 0.0011(4) -0.0010(4)
C15 0.0174(5) 0.0319(6) 0.0100(4) 0.0016(4) 0.0010(4) -0.0018(4)
C16 0.0157(4) 0.0274(6) 0.0072(4) 0.0024(4) 0.0000(3) -0.0016(4)
C17 0.0184(5) 0.0218(5) 0.0092(4) 0.0011(4) 0.0000(3) 0.0000(4)
C18 0.0167(4) 0.0215(5) 0.0071(4) -0.0002(4) 0.0006(3) -0.0018(4)
C19 0.0183(5) 0.0235(5) 0.0091(4) 0.0011(4) 0.0000(3) 0.0000(4)
C20 0.0201(5) 0.0246(6) 0.0117(4) -0.0020(4) 0.0013(4) 0.0014(4)
C21 0.0186(5) 0.0289(6) 0.0085(4) -0.0030(4) 0.0010(3) -0.0017(4)
C22 0.0171(4) 0.0221(5) 0.0097(4) 0.0005(4) 0.0004(3) -0.0010(4)
C23 0.0168(4) 0.0213(5) 0.0096(4) 0.0008(4) 0.0002(3) -0.0007(4)
C24 0.0154(4) 0.0191(5) 0.0091(4) -0.0006(4) 0.0016(3) 0.0001(4)
C25 0.0218(5) 0.0176(5) 0.0162(5) 0.0012(4) 0.0046(4) 0.0015(4)
C26 0.0216(5) 0.0201(5) 0.0183(5) 0.0004(4) 0.0046(4) -0.0036(4)
C27 0.0200(5) 0.0292(6) 0.0155(5) -0.0036(5) -0.0002(4) -0.0062(5)
C28 0.0179(5) 0.0269(6) 0.0116(4) 0.0015(4) -0.0011(4) 0.0012(4)
C29 0.0180(4) 0.0216(5) 0.0081(4) 0.0010(4) 0.0006(3) -0.0010(4)
N1 0.0151(4) 0.0367(6) 0.0150(4) 0.0007(4) 0.0002(3) 0.0023(4)
N2 0.0150(4) 0.0274(5) 0.0139(4) 0.0011(4) 0.0026(3) -0.0003(4)
O1S 0.041(3) 0.060(3) 0.036(3) 0.006(2) 0.020(2) 0.018(3)
O2S 0.045(2) 0.052(3) 0.066(3) -0.009(3) 0.009(2) 0.000(3)
C1S 0.025(3) 0.051(3) 0.051(3) -0.003(3) 0.013(2) -0.003(2)
C2S 0.022(3) 0.079(6) 0.086(5) 0.036(5) -0.003(3) -0.010(3)
C3S 0.057(3) 0.051(3) 0.058(4) -0.018(3) 0.005(3) 0.000(3)
C4S 0.054(3) 0.066(5) 0.061(5) -0.026(4) -0.003(3) -0.001(4)
O1S' 0.094(8) 0.114(8) 0.113(9) -0.032(8) 0.039(8) -0.036(6)
O2S' 0.080(6) 0.127(8) 0.086(7) -0.021(6) 0.026(6) -0.029(6)
C1S' 0.084(6) 0.123(8) 0.082(7) -0.025(7) 0.022(6) -0.032(6)
C2S' 0.082(7) 0.109(10) 0.052(7) -0.012(7) 0.003(7) -0.027(7)
C3S' 0.075(6) 0.123(8) 0.087(7) -0.022(7) 0.028(6) -0.026(6)
C4S' 0.064(8) 0.119(8) 0.098(10) -0.016(8) 0.022(8) -0.032(8)
O1T 0.067(5) 0.072(5) 0.049(4) -0.015(4) 0.017(3) 0.012(4)
O2T 0.062(4) 0.068(4) 0.057(3) -0.008(3) 0.011(3) 0.008(3)
C1T 0.067(5) 0.052(4) 0.045(4) -0.001(3) 0.020(4) -0.004(4)
C2T 0.079(7) 0.058(5) 0.033(4) -0.003(4) 0.001(4) -0.006(4)
C3T 0.078(5) 0.073(4) 0.066(4) -0.019(4) 0.010(4) 0.015(4)
C4T 0.103(8) 0.074(6) 0.079(7) -0.021(5) 0.010(6) 0.001(6)

loop_
_atom_type_symbol
_atom_type_description
_atom_type_scat_dispersion_real
_atom_type_scat_dispersion_imag
_atom_type_scat_source
C C 0.0033 0.0016 'International Tables Vol C Tables 4.2.6.8 and 6.1.1.4'
H H 0.0000 0.0000 'International Tables Vol C Tables 4.2.6.8 and 6.1.1.4'
N N 0.0061 0.0033 'International Tables Vol C Tables 4.2.6.8 and 6.1.1.4'
O O 0.0106 0.0060 'International Tables Vol C Tables 4.2.6.8 and 6.1.1.4'

loop_
_geom_angle_atom_site_label_1
_geom_angle_atom_site_label_2
_geom_angle_atom_site_label_3
_geom_angle
_geom_angle_site_symmetry_3
C1' C2 C3 120.9(3) .
C3 C2 C1 118.49(15) .
C4' C3 C2 125.8(2) .
C2 C3 C4 119.86(14) .
C6 C1 C2 120.56(16) .
C6 C1 C7 119.38(16) .
C2 C1 C7 120.05(16) .
C5 C4 C3 120.26(15) .
C5 C4 C30 119.15(16) 2
C3 C4 C30 120.48(15) 2
C6 C5 C4 120.14(18) .
C1 C6 C5 120.60(18) .
N1 C7 C1 120.85(16) .
N2 C30 C4 119.56(15) 2
C2 C1' C6' 116.9(4) .
C2 C1' C7' 123.1(4) .
C6' C1' C7' 119.3(4) .
C3 C4' C5' 115.8(4) .
C3 C4' C30' 124.2(4) 2
C5' C4' C30' 119.7(4) 2
C4' C5' C6' 120.1(5) .
C1' C6' C5' 120.2(4) .
N1 C7' C1' 123.2(4) .
N2 C30' C4' 123.7(4) 2
N1 C8 C14 113.35(10) .
N1 C8 C13 107.99(10) .
C14 C8 C13 108.70(10) .
N1 C8 C9 107.80(9) .
C14 C8 C9 110.31(11) .
C13 C8 C9 108.57(11) .
C10 C9 C8 111.55(10) .
C11 C10 C9 111.85(12) .
C10 C11 C12 111.59(11) .
C13 C12 C11 111.34(12) .
C12 C13 C8 111.66(11) .
C15 C14 C8 176.10(15) .
C14 C15 C16 177.77(15) .
C21 C16 C17 119.38(10) .
C21 C16 C15 121.08(11) .
C17 C16 C15 119.54(12) .
C18 C17 C16 120.84(12) .
C17 C18 C19 119.16(10) .
C17 C18 C22 118.80(11) .
C19 C18 C22 121.96(10) .
C20 C19 C18 119.91(11) .
C21 C20 C19 120.80(12) .
C20 C21 C16 119.87(11) .
C23 C22 C18 174.42(12) .
C22 C23 C24 173.75(12) .
N2 C24 C23 112.88(9) .
N2 C24 C25 106.98(9) .
C23 C24 C25 109.58(10) .
N2 C24 C29 105.97(9) .
C23 C24 C29 111.72(10) .
C25 C24 C29 109.52(9) .
C26 C25 C24 112.20(10) .
C25 C26 C27 111.06(10) .
C28 C27 C26 110.46(10) .
C29 C28 C27 111.50(10) .
C28 C29 C24 112.63(9) .
C7' N1 C8 121.9(2) .
C7 N1 C8 116.84(12) .
C30' N2 C24 124.5(2) .
C30 N2 C24 118.65(12) .
C1S O2S C3S 116.8(6) .
O1S C1S O2S 126.3(8) .
O1S C1S C2S 128.6(7) .
O2S C1S C2S 105.0(7) .
O2S C3S C4S 114.0(6) .
C1S' O2S' C3S' 118.5(9) .
O1S' C1S' O2S' 127.8(10) .
O1S' C1S' C2S' 125.6(9) .
O2S' C1S' C2S' 106.0(8) .
O2S' C3S' C4S' 119.2(9) .
C1T O2T C3T 114.8(7) .
O1T C1T O2T 122.6(8) .
O1T C1T C2T 128.6(7) .
O2T C1T C2T 108.8(8) .
O2T C3T C4T 116.5(8) .

loop_
_geom_bond_atom_site_label_1
_geom_bond_atom_site_label_2
_geom_bond_distance
_geom_bond_site_symmetry_2
C2 C1' 1.295(5) .
C2 C3 1.3804(19) .
C2 C1 1.456(2) .
C3 C4' 1.260(5) .
C3 C4 1.447(2) .
C1 C6 1.387(3) .
C1 C7 1.474(2) .
C4 C5 1.392(3) .
C4 C30 1.476(2) 2
C5 C6 1.390(3) .
C7 N1 1.310(2) .
C30 N2 1.305(2) .
C30 C4 1.476(2) 2
C1' C6' 1.387(7) .
C1' C7' 1.478(6) .
C4' C5' 1.388(7) .
C4' C30' 1.489(6) 2
C5' C6' 1.391(7) .
C7' N1 1.262(5) .
C30' N2 1.193(5) .
C30' C4' 1.489(6) 2
C8 N1 1.4696(17) .
C8 C14 1.4852(17) .
C8 C13 1.5365(19) .
C8 C9 1.5457(18) .
C9 C10 1.529(2) .
C10 C11 1.523(3) .
C11 C12 1.528(2) .
C12 C13 1.528(2) .
C14 C15 1.2055(17) .
C15 C16 1.4396(17) .
C16 C21 1.3995(19) .
C16 C17 1.4028(17) .
C17 C18 1.4010(16) .
C18 C19 1.4040(18) .
C18 C22 1.4430(17) .
C19 C20 1.3940(17) .
C20 C21 1.3937(17) .
C22 C23 1.2090(17) .
C23 C24 1.4818(17) .
C24 N2 1.4762(16) .
C24 C25 1.5416(18) .
C24 C29 1.5490(17) .
C25 C26 1.5277(18) .
C26 C27 1.5321(19) .
C27 C28 1.530(2) .
C28 C29 1.5258(18) .
O1S C1S 1.226(10) .
O2S C1S 1.368(6) .
O2S C3S 1.452(9) .
C1S C2S 1.470(11) .
C3S C4S 1.524(10) .
O1S' C1S' 1.236(11) .
O2S' C1S' 1.359(7) .
O2S' C3S' 1.442(9) .
C1S' C2S' 1.466(11) .
C3S' C4S' 1.515(11) .
O1T C1T 1.241(10) .
O2T C1T 1.365(7) .
O2T C3T 1.458(9) .
C1T C2T 1.464(11) .
C3T C4T 1.520(11) .

loop_
_geom_torsion_atom_site_label_1
_geom_torsion_atom_site_label_2
_geom_torsion_atom_site_label_3
_geom_torsion_atom_site_label_4
_geom_torsion
_geom_torsion_site_symmetry_1
_geom_torsion_site_symmetry_4
C1'_b C2 C3 C4'_b -4.9(5) . .
C1 C2 C3 C4' 52.4(4) . .
C1' C2 C3 C4 -56.0(4) . .
C1 C2 C3 C4 1.3(2) . .
C1' C2 C1 C6 108.7(4) . .
C3 C2 C1 C6 1.1(3) . .
C1' C2 C1 C7 -70.9(3) . .
C3 C2 C1 C7 -178.55(16) . .
C4' C3 C4 C5 -115.2(4) . .
C2 C3 C4 C5 -3.3(3) . .
C4' C3 C4 C30 68.5(3) . 2
C2 C3 C4 C30 -179.59(16) . 2
C3 C4 C5 C6 2.9(3) . .
C30 C4 C5 C6 179.2(2) 2 .
C2 C1 C6 C5 -1.5(3) . .
C7 C1 C6 C5 178.1(2) . .
C4 C5 C6 C1 -0.5(4) . .
C6 C1 C7 N1 179.0(2) . .
C2 C1 C7 N1 -1.4(3) . .
C3 C2 C1' C6' 5.7(7) . .
C1 C2 C1' C6' -97.0(6) . .
C3 C2 C1' C7' 176.4(4) . .
C1 C2 C1' C7' 73.8(5) . .
C2 C3 C4' C5' 0.8(7) . .
C4 C3 C4' C5' 98.0(6) . .
C2 C3 C4' C30' -172.9(4) . 2
C4 C3 C4' C30' -75.8(5) . 2
C3 C4' C5' C6' 1.9(9) . .
C30' C4' C5' C6' 176.0(6) 2 .
C2 C1' C6' C5' -3.0(9) . .
C7' C1' C6' C5' -174.2(6) . .
C4' C5' C6' C1' -0.8(10) . .
C2 C1' C7' N1 -0.7(8) . .
C6' C1' C7' N1 169.8(5) . .
N1 C8 C9 C10 173.82(11) . .
C14 C8 C9 C10 -61.94(14) . .
C13 C8 C9 C10 57.07(14) . .
C8 C9 C10 C11 -55.73(15) . .
C9 C10 C11 C12 53.25(15) . .
C10 C11 C12 C13 -53.63(16) . .
C11 C12 C13 C8 56.90(16) . .
N1 C8 C13 C12 -174.44(11) . .
C14 C8 C13 C12 62.20(15) . .
C9 C8 C13 C12 -57.81(14) . .
C21 C16 C17 C18 0.14(17) . .
C15 C16 C17 C18 -179.56(11) . .
C16 C17 C18 C19 1.18(17) . .
C16 C17 C18 C22 -175.70(11) . .
C17 C18 C19 C20 -1.23(17) . .
C22 C18 C19 C20 175.56(11) . .
C18 C19 C20 C21 -0.05(18) . .
C19 C20 C21 C16 1.39(18) . .
C17 C16 C21 C20 -1.42(18) . .
C15 C16 C21 C20 178.27(11) . .
N2 C24 C25 C26 168.73(9) . .
C23 C24 C25 C26 -68.58(12) . .
C29 C24 C25 C26 54.30(12) . .
C24 C25 C26 C27 -57.02(14) . .
C25 C26 C27 C28 56.70(14) . .
C26 C27 C28 C29 -55.83(13) . .
C27 C28 C29 C24 55.15(13) . .
N2 C24 C29 C28 -168.50(10) . .
C23 C24 C29 C28 68.18(13) . .
C25 C24 C29 C28 -53.42(13) . .
C1' C7' N1 C7 -78.1(5) . .
C1' C7' N1 C8 -178.4(4) . .
C1 C7 N1 C7' 70.0(3) . .
C1 C7 N1 C8 -179.41(15) . .
C14 C8 N1 C7' 28.0(3) . .
C13 C8 N1 C7' -92.5(3) . .
C9 C8 N1 C7' 150.4(3) . .
C14 C8 N1 C7 -30.73(18) . .
C13 C8 N1 C7 -151.21(14) . .
C9 C8 N1 C7 91.66(15) . .
C4' C30' N2 C30 86.8(6) 2 .
C4' C30' N2 C24 -178.2(4) 2 .
C4 C30 N2 C30' -74.2(4) 2 .
C4 C30 N2 C24 175.14(13) 2 .
C23 C24 N2 C30' -25.9(4) . .
C25 C24 N2 C30' 94.7(4) . .
C29 C24 N2 C30' -148.5(4) . .
C23 C24 N2 C30 21.17(17) . .
C25 C24 N2 C30 141.78(13) . .
C29 C24 N2 C30 -101.42(14) . .
C3S O2S C1S O1S -6.6(15) . .
C3S O2S C1S C2S 175.7(8) . .
C1S O2S C3S C4S -82.2(10) . .
C3S' O2S' C1S' O1S' -96(3) . .
C3S' O2S' C1S' C2S' 93(2) . .
C1S' O2S' C3S' C4S' -155.8(16) . .
C3T O2T C1T O1T 8(2) . .
C3T O2T C1T C2T -174.4(11) . .
C1T O2T C3T C4T 74.8(15) . .
